data_2235925
loop_
_publ_author_name
'Asiri, Abdullah M.'
'Faidallah, Hassan M.'
'Alamry, Khalid A.'
'Ng, Seik Weng'
'Tiekink, Edward R. T.'

_publ_section_title
;
 2-[1-(1-Oxoindan-2-yl)ethyl]indan-1-one
;
_journal_coeditor_code MW2075
_journal_issue 8
_journal_name_full 'Acta Crystallographica Section E'
_journal_page_first o2314
_journal_paper_doi 10.1107/S1600536812029315
_journal_volume 68
_journal_year 2012
_chemical_formula_iupac 'C20 H18 O2'
_chemical_formula_moiety 'C20 H18 O2'
_chemical_formula_sum 'C20 H18 O2'
_chemical_formula_weight 290.34
_chemical_name_systematic
;
2-[1-(1-Oxoindan-2-yl)ethyl]indan-1-one
;
_space_group_IT_number 2
_symmetry_cell_setting triclinic
_symmetry_space_group_name_Hall '-P 1'
_symmetry_space_group_name_H-M 'P -1'
_atom_sites_solution_hydrogens geom
_atom_sites_solution_primary direct
_atom_sites_solution_secondary difmap
_audit_creation_method SHELXL-97
_cell_angle_alpha 103.200(6)
_cell_angle_beta 103.304(6)
_cell_angle_gamma 109.462(7)
_cell_formula_units_Z 2
_cell_length_a 7.9225(6)
_cell_length_b 10.1226(8)
_cell_length_c 10.3927(7)
_cell_measurement_reflns_used 2265
_cell_measurement_temperature 100(2)
_cell_measurement_theta_max 27.5010
_cell_measurement_theta_min 2.2580
_cell_volume 721.25(11)
_computing_cell_refinement 'CrysAlis PRO (Agilent, 2012)'
_computing_data_collection 'CrysAlis PRO (Agilent, 2012)'
_computing_data_reduction 'CrysAlis PRO (Agilent, 2012)'
_computing_molecular_graphics 'ORTEP-3 for Windows (Farrugia, 1997) and DIAMOND (Brandenburg, 2006)'
_computing_publication_material 'publCIF (Westrip, 2010)'
_computing_structure_refinement 'SHELXL97 (Sheldrick, 2008)'
_computing_structure_solution 'SHELXS97 (Sheldrick, 2008)'
_diffrn_ambient_temperature 100(2)
_diffrn_detector_area_resol_mean 10.4041
_diffrn_measured_fraction_theta_full 0.989
_diffrn_measured_fraction_theta_max 0.989
_diffrn_measurement_device_type 'Agilent SuperNova Dual diffractometer with an Atlas detector'
_diffrn_measurement_method '\w scan'
_diffrn_radiation_monochromator Mirror
_diffrn_radiation_source 'SuperNova (Mo) X-ray Source'
_diffrn_radiation_type MoK\a
_diffrn_radiation_wavelength 0.71073
_diffrn_reflns_av_R_equivalents 0.0207
_diffrn_reflns_av_sigmaI/netI 0.0472
_diffrn_reflns_limit_h_max 8
_diffrn_reflns_limit_h_min -10
_diffrn_reflns_limit_k_max 13
_diffrn_reflns_limit_k_min -13
_diffrn_reflns_limit_l_max 13
_diffrn_reflns_limit_l_min -13
_diffrn_reflns_number 4961
_diffrn_reflns_theta_full 27.56
_diffrn_reflns_theta_max 27.56
_diffrn_reflns_theta_min 2.26
_diffrn_standards_decay_% 0
_diffrn_standards_interval_count 0
_diffrn_standards_interval_time 0
_diffrn_standards_number 0
_exptl_absorpt_coefficient_mu 0.085
_exptl_absorpt_correction_T_max 1.0000
_exptl_absorpt_correction_T_min 0.74835
_exptl_absorpt_correction_type multi-scan
_exptl_absorpt_process_details '(CrysAlis PRO; Agilent, 2012)'
_exptl_crystal_colour colourless
_exptl_crystal_density_diffrn 1.337
_exptl_crystal_density_method 'not measured'
_exptl_crystal_description prism
_exptl_crystal_F_000 308
_exptl_crystal_size_max 0.40
_exptl_crystal_size_mid 0.20
_exptl_crystal_size_min 0.10
_refine_diff_density_max 0.293
_refine_diff_density_min -0.229
_refine_ls_extinction_method none
_refine_ls_goodness_of_fit_ref 1.054
_refine_ls_hydrogen_treatment constr
_refine_ls_matrix_type full
_refine_ls_number_parameters 199
_refine_ls_number_reflns 3299
_refine_ls_number_restraints 0
_refine_ls_restrained_S_all 1.054
_refine_ls_R_factor_all 0.0607
_refine_ls_R_factor_gt 0.0476
_refine_ls_shift/su_max 0.000
_refine_ls_shift/su_mean 0.000
_refine_ls_structure_factor_coef Fsqd
_refine_ls_weighting_details 'calc w=1/[\s^2^(Fo^2^)+(0.0616P)^2^+0.1751P] where P=(Fo^2^+2Fc^2^)/3'
_refine_ls_weighting_scheme calc
_refine_ls_wR_factor_gt 0.1202
_refine_ls_wR_factor_ref 0.1297
_reflns_number_gt 2663
_reflns_number_total 3299
_reflns_threshold_expression I>2\s(I)
_cod_data_source_file mw2075.cif
_cod_data_source_block I
_cod_original_cell_volume 721.25(9)
_cod_database_code 2235925
_cod_database_fobs_code 2235925

loop_
_symmetry_equiv_pos_as_xyz
'x, y, z'
'-x, -y, -z'

loop_
_atom_site_type_symbol
_atom_site_label
_atom_site_fract_x
_atom_site_fract_y
_atom_site_fract_z
_atom_site_U_iso_or_equiv
_atom_site_adp_type
_atom_site_calc_flag
_atom_site_refinement_flags
_atom_site_occupancy
_atom_site_symmetry_multiplicity
O O1 0.33484(17) 0.32248(12) 0.00936(11) 0.0238(3) Uani d . 1 1
O O2 0.79274(16) 0.78862(12) 0.39844(11) 0.0198(3) Uani d . 1 1
C C1 0.3010(2) 0.27906(16) 0.10437(15) 0.0163(3) Uani d . 1 1
C C2 0.1106(2) 0.20108(16) 0.11050(15) 0.0155(3) Uani d . 1 1
C C3 -0.0656(2) 0.16295(17) 0.01190(16) 0.0187(3) Uani d . 1 1
H H3 -0.0744 0.1886 -0.0711 0.022 Uiso calc R 1 1
C C4 -0.2270(2) 0.08665(17) 0.03875(17) 0.0210(4) Uani d . 1 1
H H4 -0.3488 0.0593 -0.0265 0.025 Uiso calc R 1 1
C C5 -0.2120(2) 0.04949(18) 0.16127(17) 0.0214(4) Uani d . 1 1
H H5 -0.3244 -0.0030 0.1779 0.026 Uiso calc R 1 1
C C6 -0.0367(2) 0.08758(17) 0.25916(17) 0.0195(3) Uani d . 1 1
H H6 -0.0280 0.0619 0.3421 0.023 Uiso calc R 1 1
C C7 0.1266(2) 0.16466(16) 0.23241(16) 0.0160(3) Uani d . 1 1
C C8 0.3313(2) 0.21549(18) 0.31939(16) 0.0187(3) Uani d . 1 1
H H8A 0.3590 0.1297 0.3313 0.022 Uiso calc R 1 1
H H8B 0.3606 0.2859 0.4132 0.022 Uiso calc R 1 1
C C9 0.4496(2) 0.29281(16) 0.23705(15) 0.0159(3) Uani d . 1 1
H H9 0.5224 0.2343 0.2081 0.019 Uiso calc R 1 1
C C10 0.5928(2) 0.45371(16) 0.32567(15) 0.0144(3) Uani d . 1 1
H H10 0.5205 0.5090 0.3618 0.017 Uiso calc R 1 1
C C11 0.7368(2) 0.45252(18) 0.45280(16) 0.0200(3) Uani d . 1 1
H H11A 0.8267 0.5547 0.5091 0.030 Uiso calc R 1 1
H H11B 0.8060 0.3952 0.4201 0.030 Uiso calc R 1 1
H H11C 0.6694 0.4070 0.5101 0.030 Uiso calc R 1 1
C C12 0.6953(2) 0.53610(16) 0.23973(15) 0.0161(3) Uani d . 1 1
H H12 0.5969 0.5394 0.1621 0.019 Uiso calc R 1 1
C C13 0.8140(2) 0.46661(17) 0.17407(16) 0.0190(3) Uani d . 1 1
H H13A 0.8209 0.3838 0.2074 0.023 Uiso calc R 1 1
H H13B 0.7582 0.4284 0.0705 0.023 Uiso calc R 1 1
C C14 1.0084(2) 0.59087(16) 0.22124(15) 0.0155(3) Uani d . 1 1
C C15 1.1668(2) 0.58854(17) 0.18552(16) 0.0183(3) Uani d . 1 1
H H15 1.1600 0.5013 0.1221 0.022 Uiso calc R 1 1
C C16 1.3348(2) 0.71586(18) 0.24424(16) 0.0197(3) Uani d . 1 1
H H16 1.4434 0.7157 0.2201 0.024 Uiso calc R 1 1
C C17 1.3462(2) 0.84420(18) 0.33833(16) 0.0191(3) Uani d . 1 1
H H17 1.4630 0.9296 0.3789 0.023 Uiso calc R 1 1
C C18 1.1889(2) 0.84811(17) 0.37301(16) 0.0169(3) Uani d . 1 1
H H18 1.1957 0.9353 0.4363 0.020 Uiso calc R 1 1
C C19 1.0201(2) 0.72010(16) 0.31216(15) 0.0149(3) Uani d . 1 1
C C20 0.8326(2) 0.69643(16) 0.32874(15) 0.0153(3) Uani d . 1 1

loop_
_atom_site_aniso_label
_atom_site_aniso_U_11
_atom_site_aniso_U_22
_atom_site_aniso_U_33
_atom_site_aniso_U_12
_atom_site_aniso_U_13
_atom_site_aniso_U_23
O1 0.0241(6) 0.0235(6) 0.0171(5) 0.0014(5) 0.0050(5) 0.0092(5)
O2 0.0198(6) 0.0187(6) 0.0208(6) 0.0077(5) 0.0085(5) 0.0046(5)
C1 0.0184(8) 0.0119(7) 0.0156(7) 0.0037(6) 0.0052(6) 0.0038(6)
C2 0.0155(8) 0.0116(7) 0.0170(7) 0.0044(6) 0.0046(6) 0.0031(6)
C3 0.0201(8) 0.0154(7) 0.0175(7) 0.0062(6) 0.0028(6) 0.0047(6)
C4 0.0155(8) 0.0192(8) 0.0226(8) 0.0054(7) 0.0016(6) 0.0040(7)
C5 0.0154(8) 0.0204(8) 0.0257(8) 0.0041(6) 0.0086(7) 0.0059(7)
C6 0.0188(8) 0.0198(8) 0.0203(7) 0.0062(7) 0.0083(6) 0.0081(7)
C7 0.0160(8) 0.0133(7) 0.0175(7) 0.0055(6) 0.0053(6) 0.0038(6)
C8 0.0152(8) 0.0199(8) 0.0206(7) 0.0043(6) 0.0056(6) 0.0103(7)
C9 0.0141(7) 0.0155(7) 0.0183(7) 0.0047(6) 0.0064(6) 0.0070(6)
C10 0.0136(7) 0.0151(7) 0.0139(7) 0.0045(6) 0.0050(6) 0.0052(6)
C11 0.0167(8) 0.0238(8) 0.0193(7) 0.0064(7) 0.0050(6) 0.0104(7)
C12 0.0145(8) 0.0159(7) 0.0151(7) 0.0029(6) 0.0051(6) 0.0050(6)
C13 0.0200(8) 0.0156(7) 0.0198(7) 0.0038(6) 0.0107(6) 0.0038(6)
C14 0.0175(8) 0.0152(7) 0.0147(7) 0.0054(6) 0.0063(6) 0.0073(6)
C15 0.0224(8) 0.0186(8) 0.0201(7) 0.0108(7) 0.0106(7) 0.0102(7)
C16 0.0165(8) 0.0267(8) 0.0213(7) 0.0116(7) 0.0080(6) 0.0120(7)
C17 0.0134(8) 0.0205(8) 0.0191(7) 0.0040(6) 0.0020(6) 0.0069(7)
C18 0.0161(8) 0.0167(7) 0.0160(7) 0.0054(6) 0.0039(6) 0.0054(6)
C19 0.0143(8) 0.0164(7) 0.0144(7) 0.0053(6) 0.0042(6) 0.0076(6)
C20 0.0156(8) 0.0164(7) 0.0130(7) 0.0046(6) 0.0040(6) 0.0070(6)

loop_
_atom_type_symbol
_atom_type_description
_atom_type_scat_dispersion_real
_atom_type_scat_dispersion_imag
_atom_type_scat_source
C C 0.0033 0.0016 'International Tables Vol C Tables 4.2.6.8 and 6.1.1.4'
H H 0.0000 0.0000 'International Tables Vol C Tables 4.2.6.8 and 6.1.1.4'
O O 0.0106 0.0060 'International Tables Vol C Tables 4.2.6.8 and 6.1.1.4'

loop_
_geom_angle_atom_site_label_1
_geom_angle_atom_site_label_2
_geom_angle_atom_site_label_3
_geom_angle
O1 C1 C2 125.93(14)
O1 C1 C9 125.80(14)
C2 C1 C9 108.26(12)
C7 C2 C3 121.93(15)
C7 C2 C1 109.99(13)
C3 C2 C1 128.07(14)
C4 C3 C2 117.95(14)
C4 C3 H3 121.0
C2 C3 H3 121.0
C3 C4 C5 120.44(15)
C3 C4 H4 119.8
C5 C4 H4 119.8
C6 C5 C4 121.51(15)
C6 C5 H5 119.2
C4 C5 H5 119.2
C5 C6 C7 118.21(14)
C5 C6 H6 120.9
C7 C6 H6 120.9
C2 C7 C6 119.95(14)
C2 C7 C8 111.50(14)
C6 C7 C8 128.54(14)
C7 C8 C9 105.61(12)
C7 C8 H8A 110.6
C9 C8 H8A 110.6
C7 C8 H8B 110.6
C9 C8 H8B 110.6
H8A C8 H8B 108.8
C1 C9 C10 114.59(12)
C1 C9 C8 104.64(12)
C10 C9 C8 112.64(13)
C1 C9 H9 108.2
C10 C9 H9 108.2
C8 C9 H9 108.2
C11 C10 C12 110.83(12)
C11 C10 C9 109.67(12)
C12 C10 C9 112.68(12)
C11 C10 H10 107.8
C12 C10 H10 107.8
C9 C10 H10 107.8
C10 C11 H11A 109.5
C10 C11 H11B 109.5
H11A C11 H11B 109.5
C10 C11 H11C 109.5
H11A C11 H11C 109.5
H11B C11 H11C 109.5
C20 C12 C13 105.56(12)
C20 C12 C10 111.74(12)
C13 C12 C10 115.59(12)
C20 C12 H12 107.9
C13 C12 H12 107.9
C10 C12 H12 107.9
C14 C13 C12 105.17(12)
C14 C13 H13A 110.7
C12 C13 H13A 110.7
C14 C13 H13B 110.7
C12 C13 H13B 110.7
H13A C13 H13B 108.8
C19 C14 C15 119.78(14)
C19 C14 C13 111.79(14)
C15 C14 C13 128.43(14)
C16 C15 C14 118.87(15)
C16 C15 H15 120.6
C14 C15 H15 120.6
C15 C16 C17 120.85(15)
C15 C16 H16 119.6
C17 C16 H16 119.6
C18 C17 C16 120.66(15)
C18 C17 H17 119.7
C16 C17 H17 119.7
C17 C18 C19 118.06(14)
C17 C18 H18 121.0
C19 C18 H18 121.0
C14 C19 C18 121.75(15)
C14 C19 C20 109.52(13)
C18 C19 C20 128.74(14)
O2 C20 C19 126.32(14)
O2 C20 C12 125.82(14)
C19 C20 C12 107.85(12)

loop_
_geom_bond_atom_site_label_1
_geom_bond_atom_site_label_2
_geom_bond_distance
O1 C1 1.2172(18)
O2 C20 1.2200(18)
C1 C2 1.475(2)
C1 C9 1.537(2)
C2 C7 1.388(2)
C2 C3 1.397(2)
C3 C4 1.383(2)
C3 H3 0.9500
C4 C5 1.399(2)
C4 H4 0.9500
C5 C6 1.388(2)
C5 H5 0.9500
C6 C7 1.397(2)
C6 H6 0.9500
C7 C8 1.506(2)
C8 C9 1.552(2)
C8 H8A 0.9900
C8 H8B 0.9900
C9 C10 1.546(2)
C9 H9 1.0000
C10 C11 1.539(2)
C10 C12 1.541(2)
C10 H10 1.0000
C11 H11A 0.9800
C11 H11B 0.9800
C11 H11C 0.9800
C12 C20 1.532(2)
C12 C13 1.537(2)
C12 H12 1.0000
C13 C14 1.508(2)
C13 H13A 0.9900
C13 H13B 0.9900
C14 C19 1.388(2)
C14 C15 1.394(2)
C15 C16 1.389(2)
C15 H15 0.9500
C16 C17 1.398(2)
C16 H16 0.9500
C17 C18 1.384(2)
C17 H17 0.9500
C18 C19 1.396(2)
C18 H18 0.9500
C19 C20 1.481(2)

loop_
_geom_hbond_atom_site_label_D
_geom_hbond_atom_site_label_H
_geom_hbond_atom_site_label_A
_geom_hbond_site_symmetry_A
_geom_hbond_distance_DH
_geom_hbond_distance_HA
_geom_hbond_distance_DA
_geom_hbond_angle_DHA
C12 H12 O1 2_665 1.00 2.55 3.2317(19) 125
C3 H3 Cg1 2_665 0.95 2.62 3.5395(17) 163
C11 H11C Cg1 2_766 0.98 2.99 3.6481(18) 126
